data_7113030
loop_
_publ_author_name
'Xiang, Jing'
'Man, Wai-Lun'
'Guo, Junfang'
'Yiu, Shek-Man'
'Lee, Gene-Hsiang'
'Peng, Shie-Ming'
'Xu, Guancheng'
'Gao, Song'
'Lau, Tai-Chu'

_publ_section_title
;
 A novel tricyanoruthenium(III) building block for the construction of
 bimetallic coordination polymers.
;
_journal_issue 33
_journal_name_full 'Chemical communications (Cambridge, England)'
_journal_page_first 6102
_journal_page_last 6104
_journal_paper_doi 10.1039/c001732a
_journal_volume 46
_journal_year 2010
_chemical_formula_sum 'C22 H28 Mn N5 O7 Ru'
_chemical_formula_weight 630.50
_chemical_name_systematic
;
?
;
_space_group_IT_number 2
_symmetry_cell_setting triclinic
_symmetry_space_group_name_Hall '-P 1'
_symmetry_space_group_name_H-M 'P -1'
_atom_sites_solution_hydrogens geom
_atom_sites_solution_primary direct
_atom_sites_solution_secondary difmap
_audit_creation_method SHELXL-97
_cell_angle_alpha 73.171(8)
_cell_angle_beta 79.489(8)
_cell_angle_gamma 76.269(7)
_cell_formula_units_Z 2
_cell_length_a 10.3995(9)
_cell_length_b 10.7092(9)
_cell_length_c 13.0677(13)
_cell_measurement_reflns_used 5628
_cell_measurement_temperature 173(2)
_cell_measurement_theta_max 27.9345
_cell_measurement_theta_min 3.6392
_cell_volume 1343.1(2)
_computing_cell_refinement 'CrysAlisPro, Oxford Diffraction Ltd'
_computing_data_collection 'CrysAlisPro, Oxford Diffraction Ltd'
_computing_data_reduction 'CrysAlisPro, Oxford Diffraction Ltd'
_computing_molecular_graphics ORTEP-3
_computing_publication_material WINGX
_computing_structure_refinement 'SHELXL-97 (Sheldrick, 1997)'
_computing_structure_solution 'SHELXS-97 (Sheldrick, 1990)'
_diffrn_ambient_temperature 173(2)
_diffrn_detector_area_resol_mean 16.1270
_diffrn_measured_fraction_theta_full 0.997
_diffrn_measured_fraction_theta_max 0.997
_diffrn_measurement_device_type 'Xcalibur, Sapphire3, Gemini ultra'
_diffrn_measurement_method '\w scans'
_diffrn_radiation_monochromator graphite
_diffrn_radiation_source 'Enhance (Mo) X-ray Source'
_diffrn_radiation_type MoK\a
_diffrn_radiation_wavelength 0.71073
_diffrn_reflns_av_R_equivalents 0.0173
_diffrn_reflns_av_sigmaI/netI 0.0354
_diffrn_reflns_limit_h_max 12
_diffrn_reflns_limit_h_min -8
_diffrn_reflns_limit_k_max 12
_diffrn_reflns_limit_k_min -12
_diffrn_reflns_limit_l_max 15
_diffrn_reflns_limit_l_min -15
_diffrn_reflns_number 8165
_diffrn_reflns_theta_full 25.00
_diffrn_reflns_theta_max 25.00
_diffrn_reflns_theta_min 3.64
_exptl_absorpt_coefficient_mu 1.081
_exptl_absorpt_correction_T_max 1.00000
_exptl_absorpt_correction_T_min 0.99347
_exptl_absorpt_correction_type multi-scan
_exptl_absorpt_process_details 'CrysAlisPro, Oxford Diffraction Ltd'
_exptl_crystal_colour 'dark red'
_exptl_crystal_density_diffrn 1.559
_exptl_crystal_density_method 'not measured'
_exptl_crystal_description cube
_exptl_crystal_F_000 640
_exptl_crystal_size_max 0.26
_exptl_crystal_size_mid 0.25
_exptl_crystal_size_min 0.24
_refine_diff_density_max 0.448
_refine_diff_density_min -0.312
_refine_diff_density_rms 0.055
_refine_ls_extinction_method none
_refine_ls_goodness_of_fit_ref 0.938
_refine_ls_hydrogen_treatment constr
_refine_ls_matrix_type full
_refine_ls_number_parameters 505
_refine_ls_number_reflns 4722
_refine_ls_number_restraints 310
_refine_ls_restrained_S_all 0.927
_refine_ls_R_factor_all 0.0307
_refine_ls_R_factor_gt 0.0218
_refine_ls_shift/su_max 0.002
_refine_ls_shift/su_mean 0.000
_refine_ls_structure_factor_coef Fsqd
_refine_ls_weighting_details 'calc w=1/[\s^2^(Fo^2^)+(0.0250P)^2^+0.0000P] where P=(Fo^2^+2Fc^2^)/3'
_refine_ls_weighting_scheme calc
_refine_ls_wR_factor_gt 0.0459
_refine_ls_wR_factor_ref 0.0470
_reflns_number_gt 3842
_reflns_number_total 4722
_reflns_threshold_expression >2sigma(I)
_cod_data_source_file c001732a.txt
_cod_data_source_block 3
_cod_original_sg_symbol_H-M P-1
_cod_database_code 7113030

loop_
_symmetry_equiv_pos_as_xyz
'x, y, z'
'-x, -y, -z'

loop_
_atom_site_label
_atom_site_type_symbol
_atom_site_fract_x
_atom_site_fract_y
_atom_site_fract_z
_atom_site_U_iso_or_equiv
_atom_site_adp_type
_atom_site_occupancy
_atom_site_symmetry_multiplicity
_atom_site_calc_flag
_atom_site_refinement_flags
_atom_site_disorder_assembly
_atom_site_disorder_group
Ru1 Ru 0.834913(16) 0.714911(16) 0.687329(14) 0.01558(6) Uani 1 1 d . . .
Mn1 Mn 0.84719(3) 1.21408(3) 0.67672(3) 0.01637(8) Uani 1 1 d . A .
O1 O 0.96318(15) 0.66837(15) 0.79125(12) 0.0289(4) Uani 1 1 d . A .
O2 O 0.69323(14) 0.76285(14) 0.58862(13) 0.0268(4) Uani 1 1 d . A .
O3 O 1.05287(14) 1.12296(14) 0.71920(13) 0.0293(4) Uani 1 1 d D . .
H3O H 1.1006 1.1809 0.6881 0.035 Uiso 1 1 d R B .
O4 O 0.63615(14) 1.28972(14) 0.65793(14) 0.0324(4) Uani 1 1 d D . .
H4O H 0.5944 1.2277 0.6921 0.039 Uiso 1 1 d R B .
O5 O 0.78571(18) 1.16677(16) 0.85577(13) 0.0410(4) Uani 1 1 d D . .
H5O H 0.7089 1.2134 0.8676 0.049 Uiso 1 1 d R B .
O6 O 0.44073(18) 0.15749(18) 0.73524(17) 0.0586(6) Uani 1 1 d . . .
H6O H 0.3740 0.1833 0.7000 0.070 Uiso 1 1 d R . .
O7 O 0.76455(14) 0.72411(15) 0.38892(13) 0.0295(4) Uani 1 1 d . . .
H7O H 0.7405 0.7435 0.4491 0.035 Uiso 1 1 d R . .
N3 N 0.80827(18) 1.02127(18) 0.68155(16) 0.0265(5) Uani 1 1 d . . .
N4 N 0.86073(17) 1.40836(17) 0.69291(15) 0.0231(4) Uani 1 1 d . . .
N5 N 0.93796(18) 1.25626(17) 0.50993(15) 0.0232(4) Uani 1 1 d . . .
N1B N 0.7123(5) 0.6926(5) 0.8361(5) 0.0178(10) Uani 0.40 1 d PU A 1
N2B N 0.4317(9) 0.6499(8) 1.0256(7) 0.057(2) Uani 0.40 1 d PU A 1
C1B C 0.9275(15) 0.679(5) 0.890(2) 0.022(3) Uani 0.40 1 d PU A 1
C2B C 1.0063(16) 0.677(3) 0.9627(18) 0.028(3) Uani 0.40 1 d PU A 1
H2BA H 1.0983 0.6777 0.9404 0.033 Uiso 0.40 1 calc PR A 1
C3B C 0.9544(11) 0.673(2) 1.0708(11) 0.036(3) Uani 0.40 1 d PU A 1
H3BA H 1.0122 0.6595 1.1231 0.043 Uiso 0.40 1 calc PR A 1
C4B C 0.8171(9) 0.6886(16) 1.0995(9) 0.042(3) Uani 0.40 1 d PU A 1
H4BA H 0.7798 0.6972 1.1697 0.050 Uiso 0.40 1 calc PR A 1
C5B C 0.7349(9) 0.6921(15) 1.0267(8) 0.032(2) Uani 0.40 1 d PU A 1
H5BA H 0.6414 0.7023 1.0476 0.039 Uiso 0.40 1 calc PR A 1
C6B C 0.7865(11) 0.681(3) 0.9230(10) 0.019(2) Uani 0.40 1 d PU A 1
C7B C 0.5029(7) 0.6659(8) 0.9486(6) 0.0353(16) Uani 0.40 1 d PU A 1
C8B C 0.5877(6) 0.6850(5) 0.8434(5) 0.0202(9) Uani 0.40 1 d PU A 1
C9B C 0.5658(18) 0.743(3) 0.6464(9) 0.020(2) Uani 0.40 1 d PU A 1
C10B C 0.472(3) 0.782(4) 0.5633(17) 0.026(3) Uani 0.40 1 d PU A 1
H10A H 0.5010 0.8240 0.4908 0.031 Uiso 0.40 1 calc PR A 1
C11B C 0.3483(12) 0.7582(19) 0.5912(8) 0.026(2) Uani 0.40 1 d PU A 1
H11A H 0.2905 0.7802 0.5373 0.031 Uiso 0.40 1 calc PR A 1
C12B C 0.3023(10) 0.7015(16) 0.6984(10) 0.030(2) Uani 0.40 1 d PU A 1
H12A H 0.2151 0.6823 0.7168 0.036 Uiso 0.40 1 calc PR A 1
C13B C 0.3832(9) 0.6740(12) 0.7759(8) 0.0269(17) Uani 0.40 1 d PU A 1
H13A H 0.3492 0.6375 0.8483 0.032 Uiso 0.40 1 calc PR A 1
C14B C 0.5165(12) 0.697(2) 0.7548(8) 0.0215(16) Uani 0.40 1 d PU A 1
N1A N 0.6651(4) 0.7005(4) 0.7946(3) 0.0215(7) Uani 0.60 1 d PU A 2
N2A N 0.4426(6) 0.7246(6) 1.0220(5) 0.0624(16) Uani 0.60 1 d PU A 2
C1A C 0.9137(11) 0.672(3) 0.8926(16) 0.0211(17) Uani 0.60 1 d PU A 2
C2A C 1.0212(12) 0.661(2) 0.9528(11) 0.0307(18) Uani 0.60 1 d PU A 2
H2AA H 1.1108 0.6413 0.9209 0.037 Uiso 0.60 1 calc PR A 2
C3A C 0.9965(7) 0.6774(13) 1.0543(7) 0.0389(18) Uani 0.60 1 d PU A 2
H3AA H 1.0681 0.6756 1.0911 0.047 Uiso 0.60 1 calc PR A 2
C4A C 0.8687(9) 0.6966(10) 1.1031(6) 0.0458(16) Uani 0.60 1 d PU A 2
H4AA H 0.8524 0.7063 1.1746 0.055 Uiso 0.60 1 calc PR A 2
C5A C 0.7646(7) 0.7021(9) 1.0526(5) 0.0387(14) Uani 0.60 1 d PU A 2
H5AA H 0.6775 0.7109 1.0910 0.046 Uiso 0.60 1 calc PR A 2
C6A C 0.7812(8) 0.6952(19) 0.9429(8) 0.0273(17) Uani 0.60 1 d PU A 2
C7A C 0.6664(4) 0.6985(4) 0.8936(4) 0.0252(8) Uani 0.60 1 d PU A 2
C8A C 0.5387(5) 0.7098(5) 0.9653(4) 0.0391(12) Uani 0.60 1 d PU A 2
C9A C 0.5736(13) 0.750(2) 0.6278(5) 0.0195(15) Uani 0.60 1 d PU A 2
C10A C 0.471(2) 0.765(2) 0.5711(12) 0.031(2) Uani 0.60 1 d PU A 2
H10B H 0.4833 0.7974 0.4950 0.037 Uiso 0.60 1 calc PR A 2
C11A C 0.3481(10) 0.7322(13) 0.6219(7) 0.0381(19) Uani 0.60 1 d PU A 2
H11B H 0.2772 0.7455 0.5807 0.046 Uiso 0.60 1 calc PR A 2
C12A C 0.3311(7) 0.6814(9) 0.7307(6) 0.0387(15) Uani 0.60 1 d PU A 2
H12B H 0.2498 0.6545 0.7652 0.046 Uiso 0.60 1 calc PR A 2
C13A C 0.4311(7) 0.6689(9) 0.7907(5) 0.0304(13) Uani 0.60 1 d PU A 2
H13B H 0.4181 0.6334 0.8665 0.036 Uiso 0.60 1 calc PR A 2
C14A C 0.5515(7) 0.7076(15) 0.7421(5) 0.0231(12) Uani 0.60 1 d PU A 2
C15 C 0.8534(2) 0.5175(2) 0.69118(17) 0.0199(5) Uani 1 1 d . . .
C16 C 0.9805(2) 0.73320(19) 0.56260(17) 0.0178(5) Uani 1 1 d . . .
C17 C 0.8151(2) 0.9128(2) 0.68246(17) 0.0195(5) Uani 1 1 d . A .
C18A C 1.1232(10) 1.0017(7) 0.6865(6) 0.0406(18) Uani 0.65 1 d PDU B 1
H18A H 1.2132 0.9759 0.7079 0.061 Uiso 0.65 1 calc PR B 1
H18B H 1.1289 1.0186 0.6081 0.061 Uiso 0.65 1 calc PR B 1
H18C H 1.0742 0.9297 0.7216 0.061 Uiso 0.65 1 calc PR B 1
C18B C 1.118(2) 0.9888(15) 0.7297(11) 0.047(4) Uani 0.35 1 d PDU B 2
H18D H 1.0760 0.9323 0.7942 0.071 Uiso 0.35 1 calc PR B 2
H18E H 1.2122 0.9795 0.7362 0.071 Uiso 0.35 1 calc PR B 2
H18F H 1.1100 0.9615 0.6660 0.071 Uiso 0.35 1 calc PR B 2
C19A C 0.5524(9) 1.4112(8) 0.6690(6) 0.0441(19) Uani 0.65 1 d PDU B 1
H19A H 0.5979 1.4849 0.6305 0.066 Uiso 0.65 1 calc PR B 1
H19B H 0.5319 1.4099 0.7455 0.066 Uiso 0.65 1 calc PR B 1
H19C H 0.4695 1.4229 0.6387 0.066 Uiso 0.65 1 calc PR B 1
C19B C 0.5611(17) 1.4211(14) 0.6254(9) 0.034(3) Uani 0.35 1 d PDU B 2
H19D H 0.4802 1.4321 0.6763 0.051 Uiso 0.35 1 calc PR B 2
H19E H 0.5366 1.4363 0.5532 0.051 Uiso 0.35 1 calc PR B 2
H19F H 0.6150 1.4853 0.6241 0.051 Uiso 0.35 1 calc PR B 2
C20A C 0.8417(8) 1.0492(10) 0.9325(8) 0.053(2) Uani 0.65 1 d PDU B 1
H20A H 0.8300 1.0674 1.0033 0.079 Uiso 0.65 1 calc PR B 1
H20B H 0.9370 1.0230 0.9093 0.079 Uiso 0.65 1 calc PR B 1
H20C H 0.7963 0.9769 0.9373 0.079 Uiso 0.65 1 calc PR B 1
C20B C 0.7929(16) 1.0513(18) 0.9396(16) 0.057(5) Uani 0.35 1 d PDU B 2
H20D H 0.8534 0.9777 0.9148 0.086 Uiso 0.35 1 calc PR B 2
H20E H 0.7039 1.0298 0.9631 0.086 Uiso 0.35 1 calc PR B 2
H20F H 0.8265 1.0650 1.0001 0.086 Uiso 0.35 1 calc PR B 2
C21 C 0.4480(3) 0.0297(3) 0.7936(3) 0.0856(13) Uani 1 1 d . . .
H21A H 0.5168 0.0065 0.8418 0.128 Uiso 1 1 calc R . .
H21B H 0.4707 -0.0290 0.7450 0.128 Uiso 1 1 calc R . .
H21C H 0.3617 0.0189 0.8364 0.128 Uiso 1 1 calc R . .
C22 C 0.8051(2) 0.5819(2) 0.4100(2) 0.0352(6) Uani 1 1 d . . .
H22A H 0.8809 0.5519 0.4519 0.053 Uiso 1 1 calc R . .
H22B H 0.8314 0.5569 0.3416 0.053 Uiso 1 1 calc R . .
H22C H 0.7307 0.5400 0.4508 0.053 Uiso 1 1 calc R . .

loop_
_atom_site_aniso_label
_atom_site_aniso_U_11
_atom_site_aniso_U_22
_atom_site_aniso_U_33
_atom_site_aniso_U_23
_atom_site_aniso_U_13
_atom_site_aniso_U_12
Ru1 0.01723(10) 0.01244(9) 0.01814(10) -0.00655(7) 0.00210(7) -0.00497(6)
Mn1 0.01882(18) 0.01219(16) 0.01918(19) -0.00686(14) 0.00224(14) -0.00506(13)
O1 0.0367(10) 0.0307(9) 0.0189(9) -0.0106(7) -0.0068(7) 0.0024(7)
O2 0.0184(9) 0.0245(9) 0.0403(10) -0.0107(8) -0.0060(7) -0.0049(6)
O3 0.0237(9) 0.0227(9) 0.0395(11) -0.0054(8) -0.0029(7) -0.0045(7)
O4 0.0204(9) 0.0215(9) 0.0548(12) -0.0103(8) -0.0020(8) -0.0045(7)
O5 0.0550(12) 0.0363(10) 0.0225(10) -0.0036(8) 0.0074(8) -0.0055(8)
O6 0.0340(11) 0.0527(13) 0.0772(16) 0.0196(11) -0.0216(11) -0.0192(9)
O7 0.0255(9) 0.0336(9) 0.0270(10) -0.0049(8) -0.0025(7) -0.0053(7)
N3 0.0295(11) 0.0180(11) 0.0350(12) -0.0118(9) 0.0017(9) -0.0087(8)
N4 0.0272(11) 0.0147(10) 0.0294(12) -0.0076(9) -0.0034(9) -0.0052(8)
N5 0.0247(10) 0.0245(10) 0.0210(11) -0.0075(8) 0.0025(9) -0.0077(8)
N1B 0.0213(18) 0.013(2) 0.018(3) -0.009(3) 0.0003(18) 0.002(2)
N2B 0.049(4) 0.082(6) 0.033(3) -0.009(4) 0.013(2) -0.019(4)
C1B 0.027(3) 0.017(9) 0.018(4) 0.002(5) -0.003(3) -0.007(5)
C2B 0.026(3) 0.028(7) 0.030(5) -0.014(4) -0.007(2) 0.002(4)
C3B 0.032(4) 0.049(6) 0.028(4) -0.015(5) -0.011(4) 0.005(5)
C4B 0.034(4) 0.072(6) 0.021(3) -0.016(4) -0.006(3) -0.005(5)
C5B 0.031(3) 0.049(5) 0.017(3) -0.009(4) -0.003(2) -0.008(4)
C6B 0.028(2) 0.012(5) 0.021(4) -0.010(4) -0.0004(19) -0.006(3)
C7B 0.026(3) 0.050(5) 0.028(2) -0.011(3) 0.003(2) -0.007(3)
C8B 0.0210(18) 0.011(2) 0.0247(19) -0.002(2) -0.0013(14) 0.000(2)
C9B 0.013(4) 0.021(6) 0.028(2) -0.008(5) -0.004(3) -0.001(4)
C10B 0.014(4) 0.033(8) 0.032(3) -0.015(4) -0.006(3) 0.001(4)
C11B 0.012(3) 0.035(7) 0.029(3) -0.012(4) -0.005(3) 0.004(3)
C12B 0.020(3) 0.039(5) 0.030(4) -0.013(4) -0.003(2) 0.001(4)
C13B 0.018(4) 0.031(4) 0.027(3) -0.004(3) -0.001(2) -0.001(5)
C14B 0.022(4) 0.015(5) 0.029(2) -0.010(3) 0.000(2) -0.004(5)
N1A 0.0263(18) 0.0153(16) 0.0218(14) -0.0063(16) 0.0015(13) -0.0034(16)
N2A 0.047(2) 0.092(4) 0.037(3) -0.023(3) 0.0140(18) 0.002(3)
C1A 0.0371(18) 0.012(4) 0.019(3) -0.005(4) -0.005(2) -0.009(5)
C2A 0.043(2) 0.027(6) 0.028(3) -0.008(3) -0.012(2) -0.010(4)
C3A 0.053(3) 0.048(4) 0.022(3) -0.004(3) -0.015(3) -0.019(4)
C4A 0.059(4) 0.060(4) 0.023(2) -0.011(3) -0.008(2) -0.017(5)
C5A 0.046(3) 0.049(3) 0.025(3) -0.016(4) 0.001(2) -0.013(4)
C6A 0.0389(16) 0.020(5) 0.025(3) -0.011(3) -0.0033(16) -0.004(2)
C7A 0.0335(14) 0.019(2) 0.0230(16) -0.0091(19) 0.0019(11) -0.0050(18)
C8A 0.0372(17) 0.050(3) 0.025(2) -0.012(2) 0.0056(16) -0.004(2)
C9A 0.026(3) 0.012(4) 0.0233(18) -0.012(3) 0.0018(18) -0.001(3)
C10A 0.032(3) 0.030(6) 0.032(2) -0.013(3) -0.006(2) -0.001(3)
C11A 0.028(3) 0.037(5) 0.051(4) -0.013(4) -0.012(3) -0.002(3)
C12A 0.017(3) 0.042(4) 0.052(4) -0.013(4) 0.002(2) 0.000(3)
C13A 0.029(3) 0.035(3) 0.032(2) -0.019(2) 0.009(2) -0.012(4)
C14A 0.026(3) 0.020(3) 0.0246(19) -0.009(2) 0.0036(16) -0.008(3)
C15 0.0171(11) 0.0213(12) 0.0224(13) -0.0082(10) 0.0001(9) -0.0049(9)
C16 0.0222(12) 0.0123(11) 0.0215(13) -0.0064(9) -0.0043(10) -0.0044(9)
C17 0.0185(12) 0.0231(12) 0.0190(12) -0.0096(10) 0.0024(9) -0.0064(9)
C18A 0.030(3) 0.022(3) 0.066(5) -0.012(3) -0.011(4) 0.007(2)
C18B 0.039(6) 0.039(6) 0.061(9) -0.005(6) -0.018(7) -0.005(4)
C19A 0.029(3) 0.029(3) 0.070(5) -0.010(4) -0.010(4) 0.003(2)
C19B 0.031(5) 0.028(5) 0.042(7) -0.008(5) -0.001(6) -0.005(4)
C20A 0.063(5) 0.053(3) 0.026(3) 0.009(2) 0.004(4) -0.013(4)
C20B 0.065(9) 0.053(6) 0.051(7) -0.005(5) -0.005(7) -0.018(7)
C21 0.056(2) 0.046(2) 0.128(4) 0.029(2) -0.020(2) -0.0138(16)
C22 0.0369(15) 0.0331(14) 0.0332(16) -0.0032(12) -0.0035(12) -0.0096(11)

loop_
_atom_type_symbol
_atom_type_description
_atom_type_scat_dispersion_real
_atom_type_scat_dispersion_imag
_atom_type_scat_source
C C 0.0033 0.0016 'International Tables Vol C Tables 4.2.6.8 and 6.1.1.4'
Mn Mn 0.3368 0.7283 'International Tables Vol C Tables 4.2.6.8 and 6.1.1.4'
Ru Ru -1.2594 0.8363 'International Tables Vol C Tables 4.2.6.8 and 6.1.1.4'
N N 0.0061 0.0033 'International Tables Vol C Tables 4.2.6.8 and 6.1.1.4'
O O 0.0106 0.0060 'International Tables Vol C Tables 4.2.6.8 and 6.1.1.4'
H H 0.0000 0.0000 'International Tables Vol C Tables 4.2.6.8 and 6.1.1.4'

loop_
_geom_angle_atom_site_label_1
_geom_angle_atom_site_label_2
_geom_angle_atom_site_label_3
_geom_angle
_geom_angle_site_symmetry_1
O1 Ru1 C16 91.73(8) .
O1 Ru1 O2 176.20(6) .
C16 Ru1 O2 92.05(7) .
O1 Ru1 N1A 98.24(12) .
C16 Ru1 N1A 169.95(13) .
O2 Ru1 N1A 77.99(12) .
O1 Ru1 C17 89.24(7) .
C16 Ru1 C17 90.03(8) .
O2 Ru1 C17 90.38(7) .
N1A Ru1 C17 91.38(11) .
O1 Ru1 C15 91.31(7) .
C16 Ru1 C15 89.98(8) .
O2 Ru1 C15 89.07(7) .
N1A Ru1 C15 88.52(11) .
C17 Ru1 C15 179.45(9) .
O1 Ru1 N1B 77.15(17) .
C16 Ru1 N1B 168.74(17) .
O2 Ru1 N1B 99.06(17) .
N1A Ru1 N1B 21.31(13) .
C17 Ru1 N1B 88.12(15) .
C15 Ru1 N1B 91.99(16) .
N5 Mn1 N3 95.76(7) .
N5 Mn1 O4 101.39(7) .
N3 Mn1 O4 85.75(6) .
N5 Mn1 N4 92.55(7) .
N3 Mn1 N4 170.93(7) .
O4 Mn1 N4 89.06(6) .
N5 Mn1 O3 86.30(7) .
N3 Mn1 O3 91.61(6) .
O4 Mn1 O3 172.07(6) .
N4 Mn1 O3 92.54(6) .
N5 Mn1 O5 171.00(7) .
N3 Mn1 O5 87.35(7) .
O4 Mn1 O5 87.25(7) .
N4 Mn1 O5 84.97(6) .
O3 Mn1 O5 85.16(6) .
C1B O1 C1A 7(2) .
C1B O1 Ru1 122.1(9) .
C1A O1 Ru1 116.9(6) .
C9A O2 C9B 7.8(9) .
C9A O2 Ru1 119.8(4) .
C9B O2 Ru1 112.1(6) .
C18B O3 C18A 21.4(7) .
C18B O3 Mn1 126.8(9) .
C18A O3 Mn1 118.9(4) .
C18B O3 H3O 116.0 .
C18A O3 H3O 105.4 .
Mn1 O3 H3O 106.4 .
C19A O4 C19B 22.1(6) .
C19A O4 Mn1 130.6(4) .
C19B O4 Mn1 132.0(8) .
C19A O4 H4O 107.5 .
C19B O4 H4O 118.3 .
Mn1 O4 H4O 107.6 .
C20B O5 C20A 20.1(9) .
C20B O5 Mn1 135.3(10) .
C20A O5 Mn1 125.2(4) .
C20B O5 H5O 105.7 .
C20A O5 H5O 123.4 .
Mn1 O5 H5O 108.2 .
C21 O6 H6O 111.0 .
C22 O7 H7O 108.0 .
C17 N3 Mn1 166.25(17) .
C15 N4 Mn1 169.73(17) 1_565
C16 N5 Mn1 159.34(18) 2_776
C8B N1B C6B 127.4(7) .
C8B N1B Ru1 121.2(5) .
C6B N1B Ru1 111.3(6) .
O1 C1B C2B 128.2(13) .
O1 C1B C6B 112.4(14) .
C2B C1B C6B 119.1(18) .
C1B C2B C3B 121.4(16) .
C1B C2B H2BA 119.3 .
C3B C2B H2BA 119.3 .
C4B C3B C2B 118.9(10) .
C4B C3B H3BA 120.6 .
C2B C3B H3BA 120.6 .
C5B C4B C3B 120.3(8) .
C5B C4B H4BA 119.8 .
C3B C4B H4BA 119.8 .
C4B C5B C6B 121.1(8) .
C4B C5B H5BA 119.4 .
C6B C5B H5BA 119.4 .
C5B C6B N1B 127.2(9) .
C5B C6B C1B 118.4(12) .
N1B C6B C1B 113.6(11) .
N2B C7B C8B 175.3(8) .
N1B C8B C14B 126.0(7) .
N1B C8B C7B 121.0(6) .
C14B C8B C7B 113.0(6) .
O2 C9B C14B 135.4(12) .
O2 C9B C10B 105.8(11) .
C14B C9B C10B 118.8(14) .
C11B C10B C9B 119.9(15) .
C11B C10B H10A 120.1 .
C9B C10B H10A 120.1 .
C10B C11B C12B 121.1(12) .
C10B C11B H11A 119.5 .
C12B C11B H11A 119.5 .
C13B C12B C11B 119.5(8) .
C13B C12B H12A 120.2 .
C11B C12B H12A 120.2 .
C12B C13B C14B 123.7(8) .
C12B C13B H13A 118.1 .
C14B C13B H13A 118.1 .
C9B C14B C13B 116.4(9) .
C9B C14B C8B 123.6(9) .
C13B C14B C8B 119.8(9) .
C7A N1A C14A 127.9(5) .
C7A N1A Ru1 119.9(4) .
C14A N1A Ru1 111.9(3) .
O1 C1A C6A 131.4(11) .
O1 C1A C2A 109.6(9) .
C6A C1A C2A 118.8(11) .
C3A C2A C1A 121.2(10) .
C3A C2A H2AA 119.4 .
C1A C2A H2AA 119.4 .
C2A C3A C4A 119.6(7) .
C2A C3A H3AA 120.2 .
C4A C3A H3AA 120.2 .
C5A C4A C3A 121.8(5) .
C5A C4A H4AA 119.1 .
C3A C4A H4AA 119.1 .
C4A C5A C6A 122.1(6) .
C4A C5A H5AA 118.9 .
C6A C5A H5AA 118.9 .
C1A C6A C5A 116.3(9) .
C1A C6A C7A 123.7(7) .
C5A C6A C7A 119.8(7) .
N1A C7A C6A 126.6(5) .
N1A C7A C8A 119.0(4) .
C6A C7A C8A 114.3(5) .
N2A C8A C7A 175.8(6) .
O2 C9A C10A 126.5(9) .
O2 C9A C14A 115.0(8) .
C10A C9A C14A 118.3(9) .
C9A C10A C11A 121.9(11) .
C9A C10A H10B 119.0 .
C11A C10A H10B 119.0 .
C12A C11A C10A 119.4(9) .
C12A C11A H11B 120.3 .
C10A C11A H11B 120.3 .
C11A C12A C13A 120.2(6) .
C11A C12A H12B 119.9 .
C13A C12A H12B 119.9 .
C12A C13A C14A 121.0(5) .
C12A C13A H13B 119.5 .
C14A C13A H13B 119.5 .
C13A C14A C9A 118.8(6) .
C13A C14A N1A 127.2(5) .
C9A C14A N1A 113.9(5) .
N4 C15 Ru1 178.46(18) 1_545
N5 C16 Ru1 178.75(19) 2_776
N3 C17 Ru1 177.47(19) .
O3 C18A H18A 109.5 .
O3 C18A H18B 109.5 .
O3 C18A H18C 109.5 .
O3 C18B H18D 109.5 .
O3 C18B H18E 109.5 .
H18D C18B H18E 109.5 .
O3 C18B H18F 109.5 .
H18D C18B H18F 109.5 .
H18E C18B H18F 109.5 .
O4 C19A H19A 109.5 .
O4 C19A H19B 109.5 .
O4 C19A H19C 109.5 .
O4 C19B H19D 109.5 .
O4 C19B H19E 109.5 .
H19D C19B H19E 109.5 .
O4 C19B H19F 109.5 .
H19D C19B H19F 109.5 .
H19E C19B H19F 109.5 .
O5 C20A H20A 109.5 .
O5 C20A H20B 109.5 .
O5 C20A H20C 109.5 .
O5 C20B H20D 109.5 .
O5 C20B H20E 109.5 .
H20D C20B H20E 109.5 .
O5 C20B H20F 109.5 .
H20D C20B H20F 109.5 .
H20E C20B H20F 109.5 .
O6 C21 H21A 109.5 .
O6 C21 H21B 109.5 .
H21A C21 H21B 109.5 .
O6 C21 H21C 109.5 .
H21A C21 H21C 109.5 .
H21B C21 H21C 109.5 .
O7 C22 H22A 109.5 .
O7 C22 H22B 109.5 .
H22A C22 H22B 109.5 .
O7 C22 H22C 109.5 .
H22A C22 H22C 109.5 .
H22B C22 H22C 109.5 .

loop_
_geom_bond_atom_site_label_1
_geom_bond_atom_site_label_2
_geom_bond_distance
_geom_bond_site_symmetry_2
Ru1 O1 1.9559(15) .
Ru1 C16 2.010(2) .
Ru1 O2 2.0123(15) .
Ru1 N1A 2.051(4) .
Ru1 C17 2.063(2) .
Ru1 C15 2.063(2) .
Ru1 N1B 2.106(6) .
Mn1 N5 2.1741(19) .
Mn1 N3 2.1780(17) .
Mn1 O4 2.1842(15) .
Mn1 N4 2.1905(17) .
Mn1 O3 2.2281(15) .
Mn1 O5 2.2499(16) .
O1 C1B 1.30(2) .
O1 C1A 1.340(15) .
O2 C9A 1.278(10) .
O2 C9B 1.431(14) .
O3 C18B 1.413(14) .
O3 C18A 1.470(7) .
O3 H3O 0.8501 .
O4 C19A 1.413(7) .
O4 C19B 1.422(13) .
O4 H4O 0.8500 .
O5 C20B 1.392(15) .
O5 C20A 1.437(8) .
O5 H5O 0.8500 .
O6 C21 1.352(3) .
O6 H6O 0.8500 .
O7 C22 1.438(3) .
O7 H7O 0.8501 .
N3 C17 1.144(2) .
N4 C15 1.147(2) 1_565
N5 C16 1.149(3) 2_776
N1B C8B 1.302(8) .
N1B C6B 1.447(10) .
N2B C7B 1.131(10) .
C1B C2B 1.36(3) .
C1B C6B 1.448(18) .
C2B C3B 1.409(15) .
C2B H2BA 0.9500 .
C3B C4B 1.391(12) .
C3B H3BA 0.9500 .
C4B C5B 1.379(10) .
C4B H4BA 0.9500 .
C5B C6B 1.391(10) .
C5B H5BA 0.9500 .
C7B C8B 1.480(9) .
C8B C14B 1.444(10) .
C9B C14B 1.400(12) .
C9B C10B 1.49(3) .
C10B C11B 1.34(2) .
C10B H10A 0.9500 .
C11B C12B 1.401(12) .
C11B H11A 0.9500 .
C12B C13B 1.356(11) .
C12B H12A 0.9500 .
C13B C14B 1.429(11) .
C13B H13A 0.9500 .
N1A C7A 1.291(5) .
N1A C14A 1.448(6) .
N2A C8A 1.138(7) .
C1A C6A 1.412(12) .
C1A C2A 1.442(17) .
C2A C3A 1.360(11) .
C2A H2AA 0.9500 .
C3A C4A 1.361(8) .
C3A H3AA 0.9500 .
C4A C5A 1.347(8) .
C4A H4AA 0.9500 .
C5A C6A 1.434(7) .
C5A H5AA 0.9500 .
C6A C7A 1.444(8) .
C7A C8A 1.481(6) .
C9A C10A 1.36(2) .
C9A C14A 1.421(8) .
C10A C11A 1.401(16) .
C10A H10B 0.9500 .
C11A C12A 1.362(9) .
C11A H11B 0.9500 .
C12A C13A 1.373(7) .
C12A H12B 0.9500 .
C13A C14A 1.395(7) .
C13A H13B 0.9500 .
C15 N4 1.147(2) 1_545
C16 N5 1.149(3) 2_776
C18A H18A 0.9800 .
C18A H18B 0.9800 .
C18A H18C 0.9800 .
C18B H18D 0.9800 .
C18B H18E 0.9800 .
C18B H18F 0.9800 .
C19A H19A 0.9800 .
C19A H19B 0.9800 .
C19A H19C 0.9800 .
C19B H19D 0.9800 .
C19B H19E 0.9800 .
C19B H19F 0.9800 .
C20A H20A 0.9800 .
C20A H20B 0.9800 .
C20A H20C 0.9800 .
C20B H20D 0.9800 .
C20B H20E 0.9800 .
C20B H20F 0.9800 .
C21 H21A 0.9800 .
C21 H21B 0.9800 .
C21 H21C 0.9800 .
C22 H22A 0.9800 .
C22 H22B 0.9800 .
C22 H22C 0.9800 .
